data_4084054
loop_
_publ_author_name
'Enders, Markus'
'Ludwig, Gunter'
'Pritzkow, Hans'

_publ_section_title
;
 Novel Reactivity of Ferrocene Derivatives toward Lewis Acids:&#x00A0;
 Decomplexation with Boron Trichloride and Synthesis of a
 Triple-Decker-like Iron&#x2212;Zinc Complex&#x2020;
;
_journal_issue 19
_journal_name_full Organometallics
_journal_page_first 3856
_journal_paper_doi 10.1021/om020306+
_journal_volume 21
_journal_year 2002
_chemical_formula_sum 'C23 H23 Cl2 Fe N Zn'
_chemical_formula_weight 505.54
_chemical_name_systematic
;
 ?
;
_space_group_IT_number 2
_symmetry_cell_setting triclinic
_symmetry_space_group_name_Hall '-P 1'
_symmetry_space_group_name_H-M 'P -1'
_atom_sites_solution_hydrogens difmap
_atom_sites_solution_primary direct
_atom_sites_solution_secondary difmap
_audit_creation_method SHELXL-97
_cell_angle_alpha 106.2930(10)
_cell_angle_beta 90.7590(10)
_cell_angle_gamma 114.1760(10)
_cell_formula_units_Z 2
_cell_length_a 8.58710(10)
_cell_length_b 8.86980(10)
_cell_length_c 15.6731(2)
_cell_measurement_temperature 173(2)
_cell_volume 1034.06(2)
_computing_cell_refinement 'Bruker SAINT'
_computing_data_collection 'Bruker SMART'
_computing_data_reduction 'Bruker SAINT'
_computing_molecular_graphics 'Bruker SHELXTL'
_computing_publication_material 'Bruker SHELXTL'
_computing_structure_refinement 'SHELXL-97 (Sheldrick, 1997)'
_computing_structure_solution 'SHELXS-97 (Sheldrick, 1990)'
_diffrn_ambient_temperature 173(2)
_diffrn_measured_fraction_theta_full 0.987
_diffrn_measured_fraction_theta_max 0.987
_diffrn_measurement_device_type 'CCD area detector'
_diffrn_measurement_method omega-scans
_diffrn_radiation_monochromator graphite
_diffrn_radiation_source 'fine-focus sealed tube'
_diffrn_radiation_type MoK\a
_diffrn_radiation_wavelength 0.71073
_diffrn_reflns_av_R_equivalents 0.037
_diffrn_reflns_av_sigmaI/netI 0.0314
_diffrn_reflns_limit_h_max 11
_diffrn_reflns_limit_h_min -11
_diffrn_reflns_limit_k_max 11
_diffrn_reflns_limit_k_min -11
_diffrn_reflns_limit_l_max 20
_diffrn_reflns_limit_l_min 0
_diffrn_reflns_number 14148
_diffrn_reflns_theta_full 28.28
_diffrn_reflns_theta_max 28.28
_diffrn_reflns_theta_min 1.37
_exptl_absorpt_coefficient_mu 2.128
_exptl_absorpt_correction_T_max 0.9389
_exptl_absorpt_correction_T_min 0.5871
_exptl_absorpt_correction_type multi-scan
_exptl_absorpt_process_details SADABS
_exptl_crystal_colour yellow
_exptl_crystal_density_diffrn 1.624
_exptl_crystal_density_method 'not measured'
_exptl_crystal_description plate
_exptl_crystal_F_000 516
_exptl_crystal_size_max 0.28
_exptl_crystal_size_mid 0.09
_exptl_crystal_size_min 0.03
_refine_diff_density_max 0.643
_refine_diff_density_min -0.452
_refine_diff_density_rms 0.079
_refine_ls_extinction_method none
_refine_ls_goodness_of_fit_ref 0.973
_refine_ls_hydrogen_treatment refall
_refine_ls_matrix_type full
_refine_ls_number_parameters 345
_refine_ls_number_reflns 5061
_refine_ls_number_restraints 0
_refine_ls_restrained_S_all 0.973
_refine_ls_R_factor_all 0.0382
_refine_ls_R_factor_gt 0.0271
_refine_ls_shift/su_max 0.001
_refine_ls_shift/su_mean 0.000
_refine_ls_structure_factor_coef Fsqd
_refine_ls_weighting_details 'calc w=1/[\s^2^(Fo^2^)+(0.0431P)^2^+0.0000P] where P=(Fo^2^+2Fc^2^)/3'
_refine_ls_weighting_scheme calc
_refine_ls_wR_factor_gt 0.0655
_refine_ls_wR_factor_ref 0.0694
_reflns_number_gt 4118
_reflns_number_total 5061
_reflns_threshold_expression >2sigma(I)
_cod_data_source_file om020306%2B.cif
_cod_data_source_block gl39
_cod_depositor_comments
;
The following automatic conversions were performed:

'_symmetry_cell_setting' value 'Triclinic' changed to 'triclinic'
according to
/usr/data/users/saulius/automatic-downloads/retrospective/ACS/lib/dictionaries/cif_core.dic
dictionary named 'cif_core.dic' version 2.4.2 from 2011-04-26.

Automatic conversion script
Id: cif_fix_values 2281 2013-09-26 08:29:07Z andrius 
;
_cod_original_sg_symbol_H-M P-1
_cod_database_code 4084054

loop_
_symmetry_equiv_pos_as_xyz
'x, y, z'
'-x, -y, -z'

loop_
_atom_site_label
_atom_site_type_symbol
_atom_site_fract_x
_atom_site_fract_y
_atom_site_fract_z
_atom_site_U_iso_or_equiv
_atom_site_adp_type
_atom_site_occupancy
_atom_site_symmetry_multiplicity
_atom_site_calc_flag
Zn1 Zn 0.40881(3) 0.82943(3) 0.224334(15) 0.01575(7) Uani 1 1 d
Fe1 Fe 0.91330(3) 1.14526(3) 0.333709(18) 0.01436(7) Uani 1 1 d
Cl1 Cl 0.21037(6) 0.75363(7) 0.31229(3) 0.02347(11) Uani 1 1 d
Cl2 Cl 0.36068(6) 0.95026(6) 0.12732(3) 0.01962(11) Uani 1 1 d
N1 N 0.4436(2) 0.6123(2) 0.16097(10) 0.0150(3) Uani 1 1 d
C1 C 0.7542(2) 0.7761(2) 0.17515(12) 0.0147(4) Uani 1 1 d
C2 C 0.6008(2) 0.6170(2) 0.14084(12) 0.0138(4) Uani 1 1 d
C3 C 0.3034(3) 0.4623(3) 0.13136(13) 0.0189(4) Uani 1 1 d
C4 C 0.3054(3) 0.3067(3) 0.07989(14) 0.0215(4) Uani 1 1 d
C5 C 0.4578(3) 0.3077(3) 0.05639(13) 0.0195(4) Uani 1 1 d
C6 C 0.6112(2) 0.4644(2) 0.08621(12) 0.0150(4) Uani 1 1 d
C7 C 0.7728(3) 0.4725(3) 0.06330(13) 0.0188(4) Uani 1 1 d
C8 C 0.9165(3) 0.6263(3) 0.09494(14) 0.0222(4) Uani 1 1 d
C9 C 0.9078(3) 0.7769(3) 0.15099(14) 0.0198(4) Uani 1 1 d
C10 C 0.7418(2) 0.9323(2) 0.23495(12) 0.0137(4) Uani 1 1 d
C11 C 0.7710(2) 1.0904(2) 0.21482(13) 0.0148(4) Uani 1 1 d
C12 C 0.7231(2) 1.1968(2) 0.28650(13) 0.0162(4) Uani 1 1 d
C13 C 0.6663(2) 1.1080(2) 0.35208(13) 0.0157(4) Uani 1 1 d
C14 C 0.6778(2) 0.9430(2) 0.32110(12) 0.0148(4) Uani 1 1 d
C15 C 0.8274(3) 1.1289(3) 0.13049(14) 0.0208(4) Uani 1 1 d
C16 C 0.7245(3) 1.3681(3) 0.29042(16) 0.0226(4) Uani 1 1 d
C17 C 0.6013(3) 1.1715(3) 0.43698(14) 0.0216(4) Uani 1 1 d
C18 C 0.6470(3) 0.8131(3) 0.37109(14) 0.0192(4) Uani 1 1 d
C19 C 1.0909(3) 1.1168(3) 0.40930(16) 0.0275(5) Uani 1 1 d
C20 C 1.1618(3) 1.1637(3) 0.33510(16) 0.0289(5) Uani 1 1 d
C21 C 1.1625(3) 1.3254(3) 0.33962(16) 0.0273(5) Uani 1 1 d
C22 C 1.0923(3) 1.3783(3) 0.41710(16) 0.0275(5) Uani 1 1 d
C23 C 1.0487(3) 1.2500(3) 0.46052(15) 0.0252(5) Uani 1 1 d
H3 H 0.195(3) 0.465(3) 0.1461(15) 0.020(6) Uiso 1 1 d
H5 H 0.463(3) 0.209(3) 0.0231(16) 0.025(6) Uiso 1 1 d
H9 H 1.011(3) 0.880(3) 0.1732(15) 0.020(6) Uiso 1 1 d
H7 H 0.774(3) 0.370(3) 0.0263(15) 0.015(5) Uiso 1 1 d
H15A H 0.729(3) 1.096(3) 0.0851(18) 0.033(7) Uiso 1 1 d
H17A H 0.644(3) 1.287(4) 0.4558(18) 0.037(7) Uiso 1 1 d
H18A H 0.529(3) 0.736(3) 0.3631(14) 0.017(6) Uiso 1 1 d
H8 H 1.020(3) 0.637(3) 0.0838(18) 0.038(7) Uiso 1 1 d
H15B H 0.893(3) 1.249(3) 0.1430(16) 0.028(6) Uiso 1 1 d
H22 H 1.078(3) 1.483(4) 0.4326(19) 0.043(8) Uiso 1 1 d
H17B H 0.475(3) 1.118(3) 0.4266(16) 0.025(6) Uiso 1 1 d
H16A H 0.816(3) 1.433(3) 0.2656(18) 0.035(7) Uiso 1 1 d
H18B H 0.685(3) 0.871(3) 0.4300(19) 0.036(7) Uiso 1 1 d
H4 H 0.205(3) 0.207(3) 0.0624(16) 0.026(6) Uiso 1 1 d
H18C H 0.716(3) 0.753(3) 0.3517(18) 0.035(7) Uiso 1 1 d
H15C H 0.889(3) 1.065(4) 0.1053(18) 0.039(7) Uiso 1 1 d
H16B H 0.616(4) 1.357(4) 0.2632(18) 0.041(7) Uiso 1 1 d
H16C H 0.737(3) 1.440(3) 0.3494(18) 0.031(7) Uiso 1 1 d
H20 H 1.203(4) 1.095(4) 0.290(2) 0.050(8) Uiso 1 1 d
H17C H 0.633(3) 1.133(3) 0.4849(17) 0.029(6) Uiso 1 1 d
H19 H 1.070(4) 1.019(4) 0.420(2) 0.049(9) Uiso 1 1 d
H21 H 1.200(4) 1.393(4) 0.299(2) 0.053(9) Uiso 1 1 d
H23 H 1.000(3) 1.245(4) 0.5067(19) 0.039(8) Uiso 1 1 d

loop_
_atom_site_aniso_label
_atom_site_aniso_U_11
_atom_site_aniso_U_22
_atom_site_aniso_U_33
_atom_site_aniso_U_23
_atom_site_aniso_U_13
_atom_site_aniso_U_12
Zn1 0.01627(12) 0.01528(12) 0.01685(12) 0.00479(9) 0.00353(9) 0.00801(9)
Fe1 0.01463(14) 0.01251(14) 0.01354(14) 0.00137(10) 0.00033(10) 0.00535(11)
Cl1 0.0226(2) 0.0268(3) 0.0240(3) 0.0100(2) 0.0099(2) 0.0120(2)
Cl2 0.0197(2) 0.0194(2) 0.0216(2) 0.00833(19) 0.00203(18) 0.00897(19)
N1 0.0150(8) 0.0144(8) 0.0146(8) 0.0038(6) 0.0027(6) 0.0060(6)
C1 0.0179(9) 0.0134(9) 0.0114(9) 0.0018(7) 0.0002(7) 0.0070(7)
C2 0.0159(9) 0.0141(9) 0.0121(9) 0.0049(7) 0.0024(7) 0.0067(7)
C3 0.0171(10) 0.0176(10) 0.0189(10) 0.0053(8) 0.0038(8) 0.0048(8)
C4 0.0211(10) 0.0142(10) 0.0223(10) 0.0047(8) 0.0020(8) 0.0018(8)
C5 0.0293(11) 0.0120(9) 0.0160(10) 0.0032(8) 0.0033(8) 0.0086(8)
C6 0.0199(10) 0.0148(9) 0.0117(9) 0.0048(7) 0.0015(7) 0.0084(8)
C7 0.0264(11) 0.0179(10) 0.0140(9) 0.0018(8) 0.0020(8) 0.0136(8)
C8 0.0181(10) 0.0268(11) 0.0207(11) 0.0008(9) 0.0036(8) 0.0130(9)
C9 0.0159(10) 0.0192(10) 0.0190(10) 0.0003(8) 0.0012(8) 0.0062(8)
C10 0.0113(8) 0.0125(9) 0.0140(9) 0.0014(7) 0.0001(7) 0.0037(7)
C11 0.0129(9) 0.0147(9) 0.0147(9) 0.0037(7) 0.0000(7) 0.0044(7)
C12 0.0146(9) 0.0156(9) 0.0161(9) 0.0029(7) 0.0001(7) 0.0058(7)
C13 0.0145(9) 0.0149(9) 0.0156(9) 0.0018(7) 0.0011(7) 0.0065(7)
C14 0.0144(9) 0.0134(9) 0.0141(9) 0.0031(7) 0.0017(7) 0.0043(7)
C15 0.0225(11) 0.0192(10) 0.0186(10) 0.0063(8) 0.0048(8) 0.0068(9)
C16 0.0280(12) 0.0172(10) 0.0233(11) 0.0044(9) 0.0019(9) 0.0116(9)
C17 0.0233(11) 0.0198(11) 0.0183(10) 0.0006(8) 0.0049(8) 0.0094(9)
C18 0.0231(11) 0.0181(10) 0.0170(10) 0.0074(8) 0.0033(8) 0.0084(9)
C19 0.0236(11) 0.0208(11) 0.0348(13) 0.0070(10) -0.0096(9) 0.0082(9)
C20 0.0176(10) 0.0340(13) 0.0251(12) -0.0071(10) -0.0044(9) 0.0124(9)
C21 0.0158(10) 0.0298(12) 0.0267(12) 0.0096(10) -0.0016(8) 0.0003(9)
C22 0.0239(11) 0.0184(11) 0.0309(12) -0.0029(9) -0.0083(9) 0.0075(9)
C23 0.0217(11) 0.0321(12) 0.0142(10) 0.0014(9) -0.0021(8) 0.0084(9)

loop_
_atom_type_symbol
_atom_type_description
_atom_type_scat_dispersion_real
_atom_type_scat_dispersion_imag
_atom_type_scat_source
C C 0.0033 0.0016 'International Tables Vol C Tables 4.2.6.8 and 6.1.1.4'
H H 0.0000 0.0000 'International Tables Vol C Tables 4.2.6.8 and 6.1.1.4'
N N 0.0061 0.0033 'International Tables Vol C Tables 4.2.6.8 and 6.1.1.4'
Cl Cl 0.1484 0.1585 'International Tables Vol C Tables 4.2.6.8 and 6.1.1.4'
Fe Fe 0.3463 0.8444 'International Tables Vol C Tables 4.2.6.8 and 6.1.1.4'
Zn Zn 0.2839 1.4301 'International Tables Vol C Tables 4.2.6.8 and 6.1.1.4'

loop_
_geom_angle_atom_site_label_1
_geom_angle_atom_site_label_2
_geom_angle_atom_site_label_3
_geom_angle
N1 Zn1 Cl2 111.47(5)
N1 Zn1 Cl1 106.87(5)
Cl2 Zn1 Cl1 116.79(2)
N1 Zn1 C14 89.23(6)
Cl2 Zn1 C14 124.24(5)
Cl1 Zn1 C14 104.06(5)
C11 Fe1 C10 41.58(7)
C11 Fe1 C14 70.40(8)
C10 Fe1 C14 41.88(7)
C11 Fe1 C22 129.75(9)
C10 Fe1 C22 170.71(9)
C14 Fe1 C22 145.16(9)
C11 Fe1 C23 167.25(9)
C10 Fe1 C23 148.78(9)
C14 Fe1 C23 113.71(9)
C22 Fe1 C23 40.40(10)
C11 Fe1 C13 69.67(7)
C10 Fe1 C13 69.89(7)
C14 Fe1 C13 41.60(7)
C22 Fe1 C13 112.18(9)
C23 Fe1 C13 104.90(9)
C11 Fe1 C12 41.11(7)
C10 Fe1 C12 69.54(7)
C14 Fe1 C12 69.87(8)
C22 Fe1 C12 105.71(8)
C23 Fe1 C12 127.50(9)
C13 Fe1 C12 41.12(7)
C11 Fe1 C19 151.64(9)
C10 Fe1 C19 118.57(8)
C14 Fe1 C19 108.58(9)
C22 Fe1 C19 67.71(9)
C23 Fe1 C19 40.30(9)
C13 Fe1 C19 129.31(9)
C12 Fe1 C19 166.88(9)
C11 Fe1 C21 110.00(8)
C10 Fe1 C21 133.74(8)
C14 Fe1 C21 172.60(9)
C22 Fe1 C21 40.19(9)
C23 Fe1 C21 67.58(9)
C13 Fe1 C21 145.77(9)
C12 Fe1 C21 115.56(9)
C19 Fe1 C21 67.35(10)
C11 Fe1 C20 119.54(8)
C10 Fe1 C20 112.42(8)
C14 Fe1 C20 133.03(9)
C22 Fe1 C20 67.39(9)
C23 Fe1 C20 67.32(9)
C13 Fe1 C20 169.07(9)
C12 Fe1 C20 149.74(9)
C19 Fe1 C20 39.85(10)
C21 Fe1 C20 39.99(10)
C3 N1 C2 119.06(17)
C3 N1 Zn1 117.17(13)
C2 N1 Zn1 123.50(13)
C9 C1 C2 118.00(17)
C9 C1 C10 122.76(17)
C2 C1 C10 119.24(16)
N1 C2 C6 120.24(17)
N1 C2 C1 119.78(17)
C6 C2 C1 119.97(17)
N1 C3 C4 123.55(19)
N1 C3 H3 116.3(14)
C4 C3 H3 120.2(14)
C5 C4 C3 118.96(19)
C5 C4 H4 121.6(15)
C3 C4 H4 119.5(15)
C4 C5 C6 119.69(19)
C4 C5 H5 121.0(15)
C6 C5 H5 119.2(15)
C5 C6 C7 121.88(18)
C5 C6 C2 118.43(17)
C7 C6 C2 119.69(17)
C8 C7 C6 119.34(18)
C8 C7 H7 123.4(13)
C6 C7 H7 117.3(13)
C7 C8 C9 121.25(19)
C7 C8 H8 122.8(18)
C9 C8 H8 115.9(18)
C1 C9 C8 121.70(19)
C1 C9 H9 119.8(14)
C8 C9 H9 118.5(14)
C11 C10 C14 108.08(16)
C11 C10 C1 126.93(17)
C14 C10 C1 124.65(17)
C11 C10 Fe1 69.15(10)
C14 C10 Fe1 69.18(10)
C1 C10 Fe1 132.47(13)
C12 C11 C10 107.99(16)
C12 C11 C15 126.16(18)
C10 C11 C15 125.67(17)
C12 C11 Fe1 69.87(11)
C10 C11 Fe1 69.27(10)
C15 C11 Fe1 130.13(14)
C11 C12 C13 108.60(16)
C11 C12 C16 125.68(18)
C13 C12 C16 125.67(18)
C11 C12 Fe1 69.02(10)
C13 C12 Fe1 69.37(11)
C16 C12 Fe1 129.50(14)
C12 C13 C14 108.29(16)
C12 C13 C17 126.23(18)
C14 C13 C17 125.46(18)
C12 C13 Fe1 69.51(11)
C14 C13 Fe1 69.02(10)
C17 C13 Fe1 128.47(14)
C13 C14 C10 107.04(16)
C13 C14 C18 127.42(17)
C10 C14 C18 125.29(17)
C13 C14 Fe1 69.38(10)
C10 C14 Fe1 68.94(10)
C18 C14 Fe1 122.37(14)
C13 C14 Zn1 87.83(11)
C10 C14 Zn1 80.84(11)
C18 C14 Zn1 103.81(12)
Fe1 C14 Zn1 133.50(9)
C11 C15 H15A 112.1(15)
C11 C15 H15B 109.7(15)
H15A C15 H15B 106(2)
C11 C15 H15C 109.2(16)
H15A C15 H15C 108(2)
H15B C15 H15C 112(2)
C12 C16 H16A 112.1(16)
C12 C16 H16B 113.3(16)
H16A C16 H16B 110(2)
C12 C16 H16C 113.1(15)
H16A C16 H16C 105(2)
H16B C16 H16C 102(2)
C13 C17 H17A 111.1(17)
C13 C17 H17B 109.2(14)
H17A C17 H17B 111(2)
C13 C17 H17C 110.7(14)
H17A C17 H17C 109(2)
H17B C17 H17C 105.7(19)
C14 C18 H18A 111.7(13)
C14 C18 H18B 109.0(17)
H18A C18 H18B 110(2)
C14 C18 H18C 108.6(16)
H18A C18 H18C 112(2)
H18B C18 H18C 106(2)
C20 C19 C23 108.1(2)
C20 C19 Fe1 70.67(13)
C23 C19 Fe1 69.43(12)
C20 C19 H19 126(2)
C23 C19 H19 126(2)
Fe1 C19 H19 122.3(19)
C19 C20 C21 108.1(2)
C19 C20 Fe1 69.48(13)
C21 C20 Fe1 69.63(12)
C19 C20 H20 124.5(18)
C21 C20 H20 127.4(18)
Fe1 C20 H20 126.9(17)
C22 C21 C20 107.9(2)
C22 C21 Fe1 69.17(12)
C20 C21 Fe1 70.38(13)
C22 C21 H21 122.5(18)
C20 C21 H21 129.6(18)
Fe1 C21 H21 125.3(18)
C21 C22 C23 108.1(2)
C21 C22 Fe1 70.63(13)
C23 C22 Fe1 69.90(13)
C21 C22 H22 122.1(17)
C23 C22 H22 129.8(17)
Fe1 C22 H22 123.9(16)
C22 C23 C19 107.9(2)
C22 C23 Fe1 69.70(13)
C19 C23 Fe1 70.26(12)
C22 C23 H23 128.8(19)
C19 C23 H23 123.1(19)
Fe1 C23 H23 122.5(19)

loop_
_geom_bond_atom_site_label_1
_geom_bond_atom_site_label_2
_geom_bond_distance
Zn1 N1 2.0474(16)
Zn1 Cl2 2.2117(5)
Zn1 Cl1 2.2136(5)
Zn1 C14 2.4068(19)
Fe1 C11 2.0363(19)
Fe1 C10 2.0379(18)
Fe1 C14 2.0411(19)
Fe1 C22 2.043(2)
Fe1 C23 2.045(2)
Fe1 C13 2.0460(19)
Fe1 C12 2.0478(19)
Fe1 C19 2.056(2)
Fe1 C21 2.062(2)
Fe1 C20 2.072(2)
N1 C3 1.327(2)
N1 C2 1.377(2)
C1 C9 1.375(3)
C1 C2 1.431(3)
C1 C10 1.485(3)
C2 C6 1.422(3)
C3 C4 1.397(3)
C3 H3 0.97(2)
C4 C5 1.361(3)
C4 H4 0.91(2)
C5 C6 1.416(3)
C5 H5 0.90(2)
C6 C7 1.417(3)
C7 C8 1.362(3)
C7 H7 0.94(2)
C8 C9 1.410(3)
C8 H8 0.88(3)
C9 H9 0.95(2)
C10 C11 1.446(3)
C10 C14 1.458(3)
C11 C12 1.434(3)
C11 C15 1.494(3)
C12 C13 1.438(3)
C12 C16 1.498(3)
C13 C14 1.452(3)
C13 C17 1.502(3)
C14 C18 1.509(3)
C15 H15A 0.99(3)
C15 H15B 0.94(3)
C15 H15C 0.94(3)
C16 H16A 0.93(3)
C16 H16B 0.97(3)
C16 H16C 0.94(3)
C17 H17A 0.89(3)
C17 H17b 0.98(2)
C17 H17C 0.98(3)
C18 H18A 0.95(2)
C18 H18B 0.90(3)
C18 H18C 0.95(3)
C19 C20 1.407(3)
C19 C23 1.413(3)
C19 H19 0.87(3)
C20 C21 1.414(3)
C20 H20 0.97(3)
C21 C22 1.411(3)
C21 H21 0.96(3)
C22 C23 1.412(3)
C22 H22 0.95(3)
C23 H23 0.84(3)
